data_7155160
loop_
_publ_author_name
'Close, Adam J.'
'Kemmitt, Paul'
'Mark Roe, S.'
'Spencer, John'

_publ_section_title
;
 Regioselective routes to orthogonally-substituted aromatic MIDA
 boronates.
;
_journal_issue 28
_journal_name_full 'Organic &amp; biomolecular chemistry'
_journal_page_first 6751
_journal_page_last 6756
_journal_paper_doi 10.1039/c6ob01141a
_journal_volume 14
_journal_year 2016
_chemical_formula_moiety 'C16 H15 B F N O4 S'
_chemical_formula_sum 'C16 H15 B F N O4 S'
_chemical_formula_weight 347.16
_chemical_name_systematic 2-(2-fluoro-4-methyl-5-(thiophen-3-yl)phenyl)-6-methyl-1,3,6,2-dioxazaborocane-4,8-dione
_space_group_crystal_system monoclinic
_space_group_IT_number 14
_space_group_name_Hall '-P 2ybc'
_space_group_name_H-M_alt 'P 1 21/c 1'
_symmetry_space_group_name_Hall '-P 2ybc'
_symmetry_space_group_name_H-M 'P 1 21/c 1'
_atom_sites_solution_hydrogens mixed
_atom_sites_solution_primary iterative
_audit_creation_date 2016-04-18
_audit_creation_method
;
Olex2 1.2-beta
(compiled 2016.02.19 svn.r3266 for OlexSys, GUI svn.r5155)
;
_audit_update_record
;
2016-04-18 deposited with the CCDC.
2016-06-14 downloaded from the CCDC.
;
_cell_angle_alpha 90
_cell_angle_beta 98.061(3)
_cell_angle_gamma 90
_cell_formula_units_Z 4
_cell_length_a 12.1992(4)
_cell_length_b 9.7061(3)
_cell_length_c 13.4162(4)
_cell_measurement_reflns_used 4235
_cell_measurement_temperature 173.15
_cell_measurement_theta_max 71.0940
_cell_measurement_theta_min 3.6590
_cell_volume 1572.87(9)
_computing_cell_refinement
;
CrysAlisPro, Agilent Technologies,
Version 1.171.37.34i (release 04-08-2014 CrysAlis171 .NET)
(compiled Aug  4 2014,14:34:23)
;
_computing_data_collection
;
CrysAlisPro, Agilent Technologies,
Version 1.171.37.34i (release 04-08-2014 CrysAlis171 .NET)
(compiled Aug  4 2014,14:34:23)
;
_computing_data_reduction
;
CrysAlisPro, Agilent Technologies,
Version 1.171.37.34i (release 04-08-2014 CrysAlis171 .NET)
(compiled Aug  4 2014,14:34:23)
;
_computing_molecular_graphics 'Olex2 (Dolomanov et al., 2009)'
_computing_publication_material 'Olex2 (Dolomanov et al., 2009)'
_computing_structure_refinement 'ShelXL (Sheldrick, 2015)'
_computing_structure_solution
;
Superflip (Palatinus & Chapuis, 2007;Palatinus & van der Lee, 2008;
Palatinus et al., 2012)
;
_diffrn_ambient_temperature 173.15
_diffrn_detector 'CCD plate'
_diffrn_detector_area_resol_mean 16.1033
_diffrn_detector_type Eos
_diffrn_measured_fraction_theta_full 0.994
_diffrn_measured_fraction_theta_max 0.978
_diffrn_measurement_details
;
  1 omega -109.00  -66.00   1.0000   16.6800
omega____ theta____ kappa____ phi______ frames
    -      -36.7513 -178.0000    0.0000 43

  2 omega   10.00  103.00   1.0000   16.6800
omega____ theta____ kappa____ phi______ frames
    -       36.7513   77.0000  -30.0000 93

  3 omega  -31.00   93.00   1.0000   16.6800
omega____ theta____ kappa____ phi______ frames
    -       36.7513    0.0000    0.0000 124

  4 omega  -20.00   76.00   1.0000   16.6800
omega____ theta____ kappa____ phi______ frames
    -       36.7513  -99.0000 -150.0000 96

  5 omega   37.00   68.00   1.0000   66.7300
omega____ theta____ kappa____ phi______ frames
    -      107.0000  -30.0000  150.0000 31

  6 omega   37.00   68.00   1.0000   66.7300
omega____ theta____ kappa____ phi______ frames
    -      107.0000  -30.0000 -180.0000 31

  7 omega   44.00  130.00   1.0000   66.7300
omega____ theta____ kappa____ phi______ frames
    -      107.0000  -93.0000  115.7107 86

  8 omega   37.00   64.00   1.0000   66.7300
omega____ theta____ kappa____ phi______ frames
    -      107.0000  -30.0000  -90.0000 27

  9 omega   43.00   69.00   1.0000   66.7300
omega____ theta____ kappa____ phi______ frames
    -      107.0000  -30.0000   30.0000 26

 10 omega   41.00   77.00   1.0000   66.7300
omega____ theta____ kappa____ phi______ frames
    -      107.0000  -45.0000  120.0000 36

 11 omega   39.00   68.00   1.0000   66.7300
omega____ theta____ kappa____ phi______ frames
    -      107.0000  -45.0000   90.0000 29

 12 omega   41.00   69.00   1.0000   66.7300
omega____ theta____ kappa____ phi______ frames
    -      107.0000  -30.0000    0.0000 28

 13 omega   49.00   77.00   1.0000   66.7300
omega____ theta____ kappa____ phi______ frames
    -      107.0000  -45.0000 -150.0000 28

 14 omega   42.00   76.00   1.0000   66.7300
omega____ theta____ kappa____ phi______ frames
    -      107.0000  -45.0000  -30.0000 34

 15 omega   38.00   68.00   1.0000   66.7300
omega____ theta____ kappa____ phi______ frames
    -      107.0000  -30.0000 -120.0000 30

 16 omega   44.00   71.00   1.0000   66.7300
omega____ theta____ kappa____ phi______ frames
    -      107.0000  -45.0000  -60.0000 27

 17 omega   77.00  103.00   1.0000   66.7300
omega____ theta____ kappa____ phi______ frames
    -      107.0000   15.0000   90.0000 26

 18 omega  110.00  164.00   1.0000   66.7300
omega____ theta____ kappa____ phi______ frames
    -      107.0000   15.0000   90.0000 54

 19 omega   69.00  166.00   1.0000   66.7300
omega____ theta____ kappa____ phi______ frames
    -      107.0000   15.0000 -180.0000 97

 20 omega   40.00  138.00   1.0000   66.7300
omega____ theta____ kappa____ phi______ frames
    -      107.0000  -92.0000  -25.0814 98

 21 omega   49.00  117.00   1.0000   66.7300
omega____ theta____ kappa____ phi______ frames
    -      107.0000  -93.0000 -125.4890 68
;
_diffrn_measurement_device 'four-circle diffractometer'
_diffrn_measurement_device_type 'Xcalibur, Eos, Gemini ultra'
_diffrn_measurement_method '\w scans'
_diffrn_orient_matrix_UB_11 0.0489997000
_diffrn_orient_matrix_UB_12 0.1353085000
_diffrn_orient_matrix_UB_13 0.0469613000
_diffrn_orient_matrix_UB_21 0.0881436000
_diffrn_orient_matrix_UB_22 -0.0824806000
_diffrn_orient_matrix_UB_23 0.0689227000
_diffrn_orient_matrix_UB_31 0.0780882000
_diffrn_orient_matrix_UB_32 0.0081541000
_diffrn_orient_matrix_UB_33 -0.0806400000
_diffrn_radiation_monochromator mirror
_diffrn_radiation_probe x-ray
_diffrn_radiation_type CuK\a
_diffrn_radiation_wavelength 1.54184
_diffrn_reflns_av_R_equivalents 0.0432
_diffrn_reflns_av_unetI/netI 0.0452
_diffrn_reflns_Laue_measured_fraction_full 0.994
_diffrn_reflns_Laue_measured_fraction_max 0.978
_diffrn_reflns_limit_h_max 14
_diffrn_reflns_limit_h_min -13
_diffrn_reflns_limit_k_max 11
_diffrn_reflns_limit_k_min -11
_diffrn_reflns_limit_l_max 10
_diffrn_reflns_limit_l_min -16
_diffrn_reflns_number 8086
_diffrn_reflns_point_group_measured_fraction_full 0.994
_diffrn_reflns_point_group_measured_fraction_max 0.978
_diffrn_reflns_theta_full 67.684
_diffrn_reflns_theta_max 71.276
_diffrn_reflns_theta_min 3.659
_diffrn_source 'sealed X-ray tube'
_diffrn_source_type 'Enhance Ultra (Cu) X-ray Source'
_exptl_absorpt_coefficient_mu 2.123
_exptl_absorpt_correction_T_max 1.00000
_exptl_absorpt_correction_T_min 0.79761
_exptl_absorpt_correction_type multi-scan
_exptl_absorpt_process_details
;
CrysAlisPro, Agilent Technologies,
Version 1.171.37.34i (release 04-08-2014 CrysAlis171 .NET)
(compiled Aug  4 2014,14:34:23)
Empirical absorption correction using spherical harmonics,
 implemented in SCALE3 ABSPACK scaling algorithm.
;
_exptl_crystal_colour colourless
_exptl_crystal_colour_primary colourless
_exptl_crystal_density_diffrn 1.466
_exptl_crystal_description block
_exptl_crystal_F_000 720
_exptl_crystal_recrystallization_method 'Re-crystallisation from solvent'
_exptl_crystal_size_max 0.05
_exptl_crystal_size_mid 0.05
_exptl_crystal_size_min 0.05
_refine_diff_density_max 0.733
_refine_diff_density_min -0.634
_refine_diff_density_rms 0.087
_refine_ls_extinction_method none
_refine_ls_goodness_of_fit_ref 1.062
_refine_ls_hydrogen_treatment mixed
_refine_ls_matrix_type full
_refine_ls_number_parameters 269
_refine_ls_number_reflns 2977
_refine_ls_number_restraints 0
_refine_ls_restrained_S_all 1.062
_refine_ls_R_factor_all 0.0755
_refine_ls_R_factor_gt 0.0645
_refine_ls_shift/su_max 0.000
_refine_ls_shift/su_mean 0.000
_refine_ls_structure_factor_coef Fsqd
_refine_ls_weighting_details 'w=1/[\s^2^(Fo^2^)+(0.1234P)^2^+0.8550P] where P=(Fo^2^+2Fc^2^)/3'
_refine_ls_weighting_scheme calc
_refine_ls_wR_factor_gt 0.1751
_refine_ls_wR_factor_ref 0.1846
_reflns_Friedel_coverage 0.000
_reflns_number_gt 2554
_reflns_number_total 2977
_reflns_threshold_expression 'I > 2\s(I)'
_cod_data_source_file c6ob01141a3.cif
_cod_data_source_block en0737366
_cod_depositor_comments 'Adding full bibliography for 7155160--7155162.cif.'
_cod_original_cell_volume 1572.87(8)
_cod_database_code 7155160
_chemical_oxdiff_formula C12H9BBrFNO4
_shelx_space_group_comment
;
The symmetry employed for this shelxl refinement is uniquely defined
by the following loop, which should always be used as a source of
symmetry information in preference to the above space-group names.
They are only intended as comments.
;
_reflns_odcompleteness_completeness 99.47
_reflns_odcompleteness_iscentric 1
_reflns_odcompleteness_theta 66.97
_olex2_refinement_description
;
1. Fixed Uiso
 At 1.2 times of:
  All C(H) groups
2.a Aromatic/amide H refined with riding coordinates:
 C021(H021), C(H)
;
_shelx_shelxl_version_number 2014/7
_olex2_date_sample_data_collection 1417523859.75
_olex2_submission_special_instructions 'No special instructions were received'
_solvent_exptl_crystal_recrystallization_method MeCN

loop_
_space_group_symop_operation_xyz
'x, y, z'
'-x, y+1/2, -z+1/2'
'-x, -y, -z'
'x, -y-1/2, z-1/2'

loop_
_atom_site_label
_atom_site_type_symbol
_atom_site_fract_x
_atom_site_fract_y
_atom_site_fract_z
_atom_site_U_iso_or_equiv
_atom_site_adp_type
_atom_site_occupancy
_atom_site_site_symmetry_order
_atom_site_calc_flag
_atom_site_refinement_flags_posn
O11 O 0.19537(15) 0.50767(18) -0.27491(14) 0.0289(4) Uani 1 1 d .
F F 0.32117(13) 0.33148(18) -0.53501(12) 0.0365(4) Uani 1 1 d .
O10 O 0.15530(16) 0.47013(18) -0.45684(13) 0.0288(4) Uani 1 1 d .
O0AA O 0.07249(17) 0.5368(2) -0.16787(15) 0.0384(5) Uani 1 1 d .
C22 C 0.3891(2) 0.3544(3) -0.44695(19) 0.0270(5) Uani 1 1 d .
C23 C 0.5011(2) 0.3412(3) -0.44920(19) 0.0287(6) Uani 1 1 d .
O O 0.05291(18) 0.3875(2) -0.59531(14) 0.0407(5) Uani 1 1 d .
C27 C 0.4188(2) 0.4014(3) -0.27387(19) 0.0264(5) Uani 1 1 d .
C24 C 0.5757(2) 0.3595(2) -0.36194(19) 0.0266(5) Uani 1 1 d .
C30 C 0.1056(2) 0.4743(3) -0.23523(19) 0.0280(5) Uani 1 1 d .
C32 C 0.0955(2) 0.3749(3) -0.50901(18) 0.0284(6) Uani 1 1 d .
C28 C 0.3422(2) 0.3887(2) -0.36159(18) 0.0255(5) Uani 1 1 d .
C33 C 0.0894(2) 0.2448(3) -0.44722(18) 0.0267(5) Uani 1 1 d .
C34 C 0.1937(2) 0.1693(3) -0.28407(19) 0.0267(5) Uani 1 1 d .
C29 C 0.6058(2) 0.4026(3) -0.17409(19) 0.0270(5) Uani 1 1 d .
C25 C 0.6982(2) 0.3555(3) -0.3685(2) 0.0339(6) Uani 1 1 d .
C26 C 0.5333(2) 0.3855(2) -0.27133(19) 0.0258(5) Uani 1 1 d .
C021 C 0.7025(2) 0.3235(3) -0.1407(2) 0.0350(6) Uani 1 1 d .
H021 H 0.7264 0.2497 -0.1789 0.042 Uiso 1 1 calc R
C C 0.7613(2) 0.3643(3) -0.04397(19) 0.0306(6) Uani 1 1 d .
H H 0.8292 0.3274 -0.0116 0.037 Uiso 1 1 calc R
C31 C 0.0506(2) 0.3478(3) -0.28578(18) 0.0252(5) Uani 1 1 d .
B B 0.2139(2) 0.4185(3) -0.3598(2) 0.0246(6) Uani 1 1 d .
S2 S 0.68328(7) 0.49400(8) 0.00126(6) 0.0427(3) Uani 1 1 d .
C35 C 0.5865(2) 0.4986(3) -0.1031(2) 0.0313(6) Uani 1 1 d .
H35 H 0.530(3) 0.565(4) -0.109(2) 0.032(8) Uiso 1 1 d .
H34A H 0.226(3) 0.205(3) -0.213(2) 0.030(7) Uiso 1 1 d .
H31A H -0.016(3) 0.382(3) -0.333(3) 0.036(8) Uiso 1 1 d .
H33A H 0.136(3) 0.179(3) -0.472(2) 0.028(7) Uiso 1 1 d .
H34B H 0.252(3) 0.138(3) -0.318(2) 0.021(7) Uiso 1 1 d .
H33B H 0.020(3) 0.214(4) -0.459(2) 0.033(8) Uiso 1 1 d .
H34C H 0.139(3) 0.093(4) -0.275(3) 0.036(8) Uiso 1 1 d .
H31B H 0.028(3) 0.285(3) -0.239(2) 0.027(7) Uiso 1 1 d .
H25A H 0.742(3) 0.421(4) -0.322(3) 0.047(10) Uiso 1 1 d .
H25B H 0.729(3) 0.263(4) -0.349(2) 0.035(8) Uiso 1 1 d .
H25C H 0.706(3) 0.367(3) -0.442(3) 0.034(8) Uiso 1 1 d .
H23 H 0.531(3) 0.314(4) -0.512(3) 0.051(10) Uiso 1 1 d .
H27 H 0.391(3) 0.424(3) -0.207(2) 0.027(7) Uiso 1 1 d .
N1 N 0.13566(16) 0.2849(2) -0.34284(14) 0.0211(4) Uani 1 1 d .

loop_
_atom_site_aniso_label
_atom_site_aniso_U_11
_atom_site_aniso_U_22
_atom_site_aniso_U_33
_atom_site_aniso_U_23
_atom_site_aniso_U_13
_atom_site_aniso_U_12
O11 0.0255(10) 0.0310(9) 0.0322(9) -0.0066(7) 0.0110(7) -0.0010(7)
F 0.0315(9) 0.0507(10) 0.0277(8) -0.0071(7) 0.0058(6) 0.0004(7)
O10 0.0299(10) 0.0304(9) 0.0284(9) 0.0087(7) 0.0123(7) 0.0061(7)
O0AA 0.0330(10) 0.0515(12) 0.0325(10) -0.0104(9) 0.0109(8) 0.0070(9)
C22 0.0275(13) 0.0272(11) 0.0273(12) -0.0012(9) 0.0078(10) -0.0027(9)
C23 0.0304(14) 0.0291(12) 0.0295(12) -0.0038(10) 0.0142(10) -0.0033(10)
O 0.0392(11) 0.0600(13) 0.0227(9) 0.0067(8) 0.0038(8) 0.0200(9)
C27 0.0241(12) 0.0299(12) 0.0269(12) -0.0011(9) 0.0095(10) -0.0022(9)
C24 0.0265(13) 0.0223(11) 0.0333(13) -0.0007(9) 0.0121(10) -0.0014(9)
C30 0.0252(13) 0.0337(12) 0.0252(12) -0.0007(10) 0.0044(10) 0.0071(10)
C32 0.0246(13) 0.0399(13) 0.0222(12) 0.0033(10) 0.0081(9) 0.0122(10)
C28 0.0256(13) 0.0255(11) 0.0271(12) 0.0010(9) 0.0100(10) -0.0021(9)
C33 0.0229(12) 0.0332(12) 0.0237(12) -0.0019(9) 0.0026(9) 0.0002(10)
C34 0.0222(12) 0.0306(12) 0.0285(12) 0.0084(10) 0.0082(10) 0.0055(9)
C29 0.0236(12) 0.0289(12) 0.0299(13) 0.0016(9) 0.0090(10) -0.0056(9)
C25 0.0281(15) 0.0361(14) 0.0399(15) -0.0069(11) 0.0139(11) -0.0031(11)
C26 0.0248(12) 0.0235(11) 0.0307(13) 0.0000(9) 0.0095(10) -0.0024(9)
C021 0.0328(15) 0.0337(13) 0.0390(14) 0.0050(11) 0.0071(11) 0.0029(10)
C 0.0401(15) 0.0301(12) 0.0238(12) 0.0094(9) 0.0125(10) 0.0036(10)
C31 0.0203(12) 0.0310(12) 0.0264(11) 0.0038(10) 0.0103(9) 0.0046(9)
B 0.0276(14) 0.0244(12) 0.0230(13) 0.0009(10) 0.0075(10) -0.0001(10)
S2 0.0391(5) 0.0545(5) 0.0351(4) -0.0003(3) 0.0068(3) -0.0088(3)
C35 0.0284(14) 0.0352(13) 0.0323(14) -0.0028(10) 0.0113(11) -0.0060(10)
N1 0.0207(10) 0.0240(9) 0.0194(9) 0.0034(7) 0.0051(7) 0.0027(7)

loop_
_atom_type_symbol
_atom_type_description
_atom_type_scat_dispersion_real
_atom_type_scat_dispersion_imag
_atom_type_scat_source
C C 0.0181 0.0091 'International Tables Vol C Tables 4.2.6.8 and 6.1.1.4'
H H 0.0000 0.0000 'International Tables Vol C Tables 4.2.6.8 and 6.1.1.4'
B B 0.0090 0.0039 'International Tables Vol C Tables 4.2.6.8 and 6.1.1.4'
F F 0.0727 0.0534 'International Tables Vol C Tables 4.2.6.8 and 6.1.1.4'
N N 0.0311 0.0180 'International Tables Vol C Tables 4.2.6.8 and 6.1.1.4'
O O 0.0492 0.0322 'International Tables Vol C Tables 4.2.6.8 and 6.1.1.4'
S S 0.3331 0.5567 'International Tables Vol C Tables 4.2.6.8 and 6.1.1.4'

loop_
_geom_angle_atom_site_label_1
_geom_angle_atom_site_label_2
_geom_angle_atom_site_label_3
_geom_angle
C30 O11 B 113.1(2)
C32 O10 B 113.12(19)
F C22 C23 116.8(2)
F C22 C28 118.9(2)
C23 C22 C28 124.3(2)
C22 C23 C24 120.3(2)
C22 C23 H23 122(2)
C24 C23 H23 118(2)
C28 C27 H27 119.5(17)
C26 C27 C28 123.8(2)
C26 C27 H27 116.7(17)
C23 C24 C25 118.9(2)
C23 C24 C26 118.3(2)
C26 C24 C25 122.7(2)
O11 C30 C31 111.0(2)
O0AA C30 O11 124.2(3)
O0AA C30 C31 124.8(3)
O10 C32 C33 111.1(2)
O C32 O10 124.8(3)
O C32 C33 124.1(3)
C22 C28 C27 114.2(2)
C22 C28 B 125.0(2)
C27 C28 B 120.7(2)
C32 C33 H33A 107.0(19)
C32 C33 H33B 108(2)
H33A C33 H33B 108(3)
N1 C33 C32 104.8(2)
N1 C33 H33A 109.5(19)
N1 C33 H33B 119(2)
H34A C34 H34B 110(2)
H34A C34 H34C 108(3)
H34B C34 H34C 112(3)
N1 C34 H34A 108.8(18)
N1 C34 H34B 108.6(17)
N1 C34 H34C 109.7(19)
C021 C29 C26 125.7(2)
C35 C29 C26 123.1(2)
C35 C29 C021 111.2(2)
C24 C25 H25A 113(2)
C24 C25 H25B 110(2)
C24 C25 H25C 106.4(19)
H25A C25 H25B 105(3)
H25A C25 H25C 115(3)
H25B C25 H25C 106(3)
C27 C26 C24 119.0(2)
C27 C26 C29 118.7(2)
C24 C26 C29 122.3(2)
C29 C021 H021 122.6
C29 C021 C 114.8(2)
C C021 H021 122.6
C021 C H 126.7
C021 C S2 106.5(2)
S2 C H 126.7
C30 C31 H31A 106.3(19)
C30 C31 H31B 112.1(19)
H31A C31 H31B 110(3)
N1 C31 C30 105.24(19)
N1 C31 H31A 111.4(19)
N1 C31 H31B 111.6(19)
O11 B O10 111.9(2)
O11 B C28 112.1(2)
O11 B N1 101.64(18)
O10 B C28 113.6(2)
O10 B N1 99.82(19)
C28 B N1 116.66(19)
C35 S2 C 94.73(14)
C29 C35 S2 112.7(2)
C29 C35 H35 127(2)
S2 C35 H35 120(2)
C33 N1 C34 112.96(19)
C33 N1 C31 112.85(18)
C33 N1 B 103.13(17)
C34 N1 C31 110.28(18)
C34 N1 B 115.12(18)
C31 N1 B 101.89(17)

loop_
_geom_bond_atom_site_label_1
_geom_bond_atom_site_label_2
_geom_bond_distance
O11 C30 1.324(3)
O11 B 1.472(3)
F C22 1.363(3)
O10 C32 1.316(3)
O10 B 1.482(3)
O0AA C30 1.204(3)
C22 C23 1.378(4)
C22 C28 1.390(3)
C23 C24 1.389(4)
C23 H23 1.00(4)
O C32 1.207(3)
C27 C28 1.402(4)
C27 C26 1.400(4)
C27 H27 1.02(3)
C24 C25 1.510(4)
C24 C26 1.409(3)
C30 C31 1.514(4)
C32 C33 1.518(4)
C28 B 1.596(4)
C33 H33A 0.94(3)
C33 H33B 0.89(4)
C33 N1 1.486(3)
C34 H34A 1.03(3)
C34 H34B 0.95(3)
C34 H34C 1.02(4)
C34 N1 1.492(3)
C29 C26 1.479(4)
C29 C021 1.425(4)
C29 C35 1.377(4)
C25 H25A 0.99(4)
C25 H25B 1.00(4)
C25 H25C 1.02(3)
C021 H021 0.9500
C021 C 1.447(4)
C H 0.9500
C S2 1.738(3)
C31 H31A 1.02(4)
C31 H31B 0.95(3)
C31 N1 1.503(3)
B N1 1.644(3)
S2 C35 1.700(3)
C35 H35 0.94(4)

loop_
_geom_torsion_atom_site_label_1
_geom_torsion_atom_site_label_2
_geom_torsion_atom_site_label_3
_geom_torsion_atom_site_label_4
_geom_torsion
O11 C30 C31 N1 15.1(3)
O11 B N1 C33 142.58(19)
O11 B N1 C34 -93.9(2)
O11 B N1 C31 25.4(2)
F C22 C23 C24 -178.4(2)
F C22 C28 C27 176.1(2)
F C22 C28 B -6.4(4)
O10 C32 C33 N1 11.0(3)
O10 B N1 C33 27.6(2)
O10 B N1 C34 151.08(19)
O10 B N1 C31 -89.58(19)
O0AA C30 C31 N1 -164.9(2)
C22 C23 C24 C25 -175.2(2)
C22 C23 C24 C26 2.8(4)
C22 C28 B O11 -154.9(2)
C22 C28 B O10 -26.8(3)
C22 C28 B N1 88.5(3)
C23 C22 C28 C27 -3.7(4)
C23 C22 C28 B 173.8(2)
C23 C24 C26 C27 -4.4(3)
C23 C24 C26 C29 178.3(2)
O C32 C33 N1 -170.4(2)
C27 C28 B O11 22.4(3)
C27 C28 B O10 150.5(2)
C27 C28 B N1 -94.1(3)
C30 O11 B O10 87.7(2)
C30 O11 B C28 -143.3(2)
C30 O11 B N1 -18.0(3)
C30 C31 N1 C33 -134.1(2)
C30 C31 N1 C34 98.6(2)
C30 C31 N1 B -24.1(2)
C32 O10 B O11 -129.6(2)
C32 O10 B C28 102.2(2)
C32 O10 B N1 -22.7(2)
C32 C33 N1 C34 -148.5(2)
C32 C33 N1 C31 85.6(2)
C32 C33 N1 B -23.5(2)
C28 C22 C23 C24 1.4(4)
C28 C27 C26 C24 2.0(4)
C28 C27 C26 C29 179.5(2)
C28 B N1 C33 -95.2(2)
C28 B N1 C34 28.2(3)
C28 B N1 C31 147.6(2)
C29 C021 C S2 3.9(3)
C25 C24 C26 C27 173.5(2)
C25 C24 C26 C29 -3.9(4)
C26 C27 C28 C22 1.9(4)
C26 C27 C28 B -175.7(2)
C26 C29 C021 C 177.8(2)
C26 C29 C35 S2 179.75(18)
C021 C29 C26 C27 142.4(3)
C021 C29 C26 C24 -40.2(4)
C021 C29 C35 S2 0.3(3)
C021 C S2 C35 -3.1(2)
C S2 C35 C29 1.7(2)
B O11 C30 O0AA -177.0(2)
B O11 C30 C31 3.0(3)
B O10 C32 O -169.6(2)
B O10 C32 C33 8.9(3)
C35 C29 C26 C27 -37.0(3)
C35 C29 C26 C24 140.4(3)
C35 C29 C021 C -2.8(3)
